data_4329662
loop_
_publ_author_name
'Mari Ikeda'
'Shunsuke Kuwahara'
'Shim Sung Lee'
'Yoichi Habata'

_publ_section_title
;
 Anion-Controlled Circular Dichroism Spectral Changes in Hg2+ Complexes
 with a Chiral Bidentate Ligand
;
_journal_name_full 'Inorganic Chemistry'
_journal_page_first 7022
_journal_page_last 7024
_journal_paper_doi 10.1021/ic301140z
_journal_volume 51
_journal_year 2012
_chemical_absolute_configuration syne
_chemical_formula_sum 'C48 H46 Cl6 Hg3 N6'
_chemical_formula_weight 1521.38
_chemical_name_systematic
; 
 ? 
;
_space_group_IT_number 19
_symmetry_cell_setting orthorhombic
_symmetry_space_group_name_Hall 'P 2ac 2ab'
_symmetry_space_group_name_H-M 'P 21 21 21'
_atom_sites_solution_hydrogens geom
_atom_sites_solution_primary direct
_atom_sites_solution_secondary difmap
_audit_creation_method SHELXL-97
_cell_angle_alpha 90.00
_cell_angle_beta 90.00
_cell_angle_gamma 90.00
_cell_formula_units_Z 4
_cell_length_a 10.4012(4)
_cell_length_b 17.5199(7)
_cell_length_c 26.3854(10)
_cell_measurement_reflns_used 4920
_cell_measurement_temperature 120
_cell_measurement_theta_max 24.82
_cell_measurement_theta_min 2.40
_cell_volume 4808.2(3)
_computing_cell_refinement 'Bruker SMART'
_computing_data_collection 'Bruker SMART'
_computing_data_reduction 'Bruker SAINT'
_computing_molecular_graphics 'Bruker SHELXTL'
_computing_publication_material 'Bruker SHELXTL'
_computing_structure_refinement 'SHELXL-97 (Sheldrick, 1997)'
_computing_structure_solution 'SHELXS-97 (Sheldrick, 1990)'
_diffrn_ambient_temperature 120
_diffrn_detector_area_resol_mean 8.333
_diffrn_measured_fraction_theta_full 0.999
_diffrn_measured_fraction_theta_max 0.999
_diffrn_measurement_device_type 'CCD area detector'
_diffrn_measurement_method 'phi and omega scans'
_diffrn_radiation_monochromator graphite
_diffrn_radiation_source 'fine-focus sealed tube'
_diffrn_radiation_type MoK\a
_diffrn_radiation_wavelength 0.71073
_diffrn_reflns_av_R_equivalents 0.0535
_diffrn_reflns_av_sigmaI/netI 0.0766
_diffrn_reflns_limit_h_max 13
_diffrn_reflns_limit_h_min -13
_diffrn_reflns_limit_k_max 19
_diffrn_reflns_limit_k_min -22
_diffrn_reflns_limit_l_max 29
_diffrn_reflns_limit_l_min -33
_diffrn_reflns_number 29700
_diffrn_reflns_theta_full 26.94
_diffrn_reflns_theta_max 26.94
_diffrn_reflns_theta_min 1.40
_exptl_absorpt_coefficient_mu 9.930
_exptl_absorpt_correction_T_max 0.6981
_exptl_absorpt_correction_T_min 0.2927
_exptl_absorpt_correction_type empirical
_exptl_absorpt_process_details 'SADABS; Sheldrick, 1996'
_exptl_crystal_colour colourless
_exptl_crystal_density_diffrn 2.102
_exptl_crystal_description block
_exptl_crystal_F_000 2872
_exptl_crystal_size_max 0.16
_exptl_crystal_size_mid 0.16
_exptl_crystal_size_min 0.04
_refine_diff_density_max 1.154
_refine_diff_density_min -1.411
_refine_diff_density_rms 0.188
_refine_ls_abs_structure_details 'Flack H D (1983), Acta Cryst. A39, 876-881'
_refine_ls_abs_structure_Flack 0.019(10)
_refine_ls_extinction_method none
_refine_ls_goodness_of_fit_ref 1.202
_refine_ls_hydrogen_treatment constr
_refine_ls_matrix_type full
_refine_ls_number_parameters 570
_refine_ls_number_reflns 10397
_refine_ls_number_restraints 0
_refine_ls_restrained_S_all 1.202
_refine_ls_R_factor_all 0.0661
_refine_ls_R_factor_gt 0.0475
_refine_ls_shift/su_max 0.004
_refine_ls_shift/su_mean 0.000
_refine_ls_structure_factor_coef Fsqd
_refine_ls_weighting_details 'calc w=1/[\s^2^(Fo^2^)+(0.0000P)^2^+13.8052P] where P=(Fo^2^+2Fc^2^)/3'
_refine_ls_weighting_scheme calc
_refine_ls_wR_factor_gt 0.0858
_refine_ls_wR_factor_ref 0.0905
_reflns_number_gt 8468
_reflns_number_total 10397
_reflns_threshold_expression >2sigma(I)
_cod_data_source_file ic301140z_si_002.cif
_cod_data_source_block orth_p212121
_cod_database_code 4329662

loop_
_symmetry_equiv_pos_as_xyz
'x, y, z'
'x+1/2, -y+1/2, -z'
'-x, y+1/2, -z+1/2'
'-x+1/2, -y, z+1/2'

loop_
_atom_site_label
_atom_site_type_symbol
_atom_site_fract_x
_atom_site_fract_y
_atom_site_fract_z
_atom_site_U_iso_or_equiv
_atom_site_adp_type
_atom_site_occupancy
_atom_site_symmetry_multiplicity
_atom_site_calc_flag
_atom_site_refinement_flags
Cl6 Cl 0.9698(3) 0.5816(2) 1.13224(13) 0.0482(9) Uani 1 1 d .
Hg1 Hg 0.20421(4) 0.42265(3) 0.93631(2) 0.03289(12) Uani 1 1 d .
Hg3 Hg 0.82196(4) 0.57751(3) 1.064643(19) 0.02983(11) Uani 1 1 d .
Hg2 Hg 0.52064(4) 0.49484(2) 0.997017(19) 0.02529(10) Uani 1 1 d .
Cl3 Cl 0.2467(2) 0.53618(16) 0.99173(14) 0.0372(8) Uani 1 1 d .
Cl4 Cl 0.7940(2) 0.46071(15) 1.00964(12) 0.0296(7) Uani 1 1 d .
Cl5 Cl 0.5832(3) 0.60763(16) 1.07161(12) 0.0289(7) Uani 1 1 d .
N5 N 0.5596(7) 0.5710(5) 0.9350(3) 0.0207(18) Uani 1 1 d .
N1 N 0.1834(8) 0.3283(5) 0.9980(5) 0.038(3) Uani 1 1 d .
N2 N 0.4787(7) 0.4185(5) 1.0583(3) 0.0187(18) Uani 1 1 d .
N4 N 0.8545(8) 0.6624(5) 1.0000(3) 0.023(2) Uani 1 1 d .
C12 C 0.5343(11) 0.3508(7) 1.0610(5) 0.034(3) Uani 1 1 d .
H12 H 0.5931 0.3355 1.0353 0.041 Uiso 1 1 calc R
N6 N 0.7876(8) 0.7461(5) 0.8180(4) 0.020(2) Uani 1 1 d .
C32 C 0.5102(9) 0.6418(6) 0.9371(4) 0.020(2) Uani 1 1 d .
H32 H 0.4565 0.6553 0.9648 0.024 Uiso 1 1 calc R
C25 C 0.7992(10) 0.7304(6) 0.9975(4) 0.025(2) Uani 1 1 d .
H25 H 0.7637 0.7504 1.0279 0.030 Uiso 1 1 calc R
C5 C 0.2584(11) 0.2683(6) 0.9988(6) 0.038(3) Uani 1 1 d .
H5 H 0.3060 0.2565 0.9691 0.046 Uiso 1 1 calc R
C10 C 0.4209(9) 0.3202(6) 1.1375(4) 0.018(2) Uani 1 1 d .
C30 C 0.8292(11) 0.7926(6) 0.8615(4) 0.021(2) Uani 1 1 d .
H30A H 0.7665 0.8345 0.8665 0.026 Uiso 1 1 calc R
H30B H 0.9133 0.8161 0.8534 0.026 Uiso 1 1 calc R
C22 C 0.0658(12) 0.4351(7) 1.2385(5) 0.039(3) Uani 1 1 d .
H22 H 0.0173 0.4566 1.2115 0.047 Uiso 1 1 calc R
N3 N 0.2499(8) 0.2408(5) 1.1769(4) 0.019(2) Uani 1 1 d .
C11 C 0.5071(10) 0.3012(7) 1.1014(4) 0.025(3) Uani 1 1 d .
H11 H 0.5501 0.2535 1.1034 0.029 Uiso 1 1 calc R
C39 C 0.8008(9) 0.7231(6) 0.7263(4) 0.016(2) Uani 1 1 d .
C40 C 0.7304(11) 0.7446(7) 0.6858(4) 0.025(3) Uani 1 1 d .
H40 H 0.7072 0.7968 0.6826 0.030 Uiso 1 1 calc R
C34 C 0.6118(9) 0.6748(6) 0.8582(4) 0.019(2) Uani 1 1 d .
C3 C 0.2070(10) 0.2387(7) 1.0851(4) 0.028(3) Uani 1 1 d .
C7 C 0.3857(11) 0.2630(8) 1.1782(5) 0.032(3) Uani 1 1 d .
H7A H 0.4394 0.2168 1.1739 0.038 Uiso 1 1 calc R
H7B H 0.4055 0.2852 1.2118 0.038 Uiso 1 1 calc R
C46 C 0.9750(11) 0.5438(6) 0.7660(5) 0.028(3) Uani 1 1 d .
H46 H 1.0374 0.5272 0.7899 0.033 Uiso 1 1 calc R
C33 C 0.5350(11) 0.6951(6) 0.9003(5) 0.028(3) Uani 1 1 d .
H33 H 0.5009 0.7452 0.9031 0.034 Uiso 1 1 calc R
C19 C 0.2080(11) 0.3748(7) 1.3185(5) 0.032(3) Uani 1 1 d .
C47 C 0.9347(10) 0.6189(7) 0.7661(4) 0.024(3) Uani 1 1 d .
H47 H 0.9672 0.6531 0.7909 0.029 Uiso 1 1 calc R
C27 C 0.8416(10) 0.7484(6) 0.9103(5) 0.024(3) Uani 1 1 d .
C1 C 0.1143(11) 0.3448(8) 1.0382(5) 0.041(4) Uani 1 1 d .
H1 H 0.0558 0.3864 1.0370 0.049 Uiso 1 1 calc R
C31 C 0.6483(10) 0.7330(7) 0.8182(4) 0.021(3) Uani 1 1 d .
H31A H 0.6209 0.7144 0.7844 0.026 Uiso 1 1 calc R
H31B H 0.6033 0.7817 0.8250 0.026 Uiso 1 1 calc R
C4 C 0.2722(12) 0.2208(7) 1.0409(5) 0.032(3) Uani 1 1 d .
H4 H 0.3256 0.1769 1.0392 0.039 Uiso 1 1 calc R
C26 C 0.7887(11) 0.7748(6) 0.9541(5) 0.029(3) Uani 1 1 d .
H26 H 0.7455 0.8226 0.9550 0.034 Uiso 1 1 calc R
C20 C 0.1638(13) 0.4506(7) 1.3198(7) 0.055(5) Uani 1 1 d .
H20 H 0.1840 0.4827 1.3478 0.066 Uiso 1 1 calc R
C28 C 0.9009(10) 0.6776(6) 0.9114(4) 0.021(2) Uani 1 1 d .
H28 H 0.9390 0.6575 0.8816 0.025 Uiso 1 1 calc R
C13 C 0.2151(12) 0.2021(7) 1.2255(5) 0.034(3) Uani 1 1 d .
H13 H 0.2752 0.1579 1.2295 0.041 Uiso 1 1 calc R
C43 C 0.7986(10) 0.5925(6) 0.6922(4) 0.023(2) Uani 1 1 d .
C29 C 0.9045(10) 0.6374(7) 0.9545(5) 0.029(3) Uani 1 1 d .
H29 H 0.9439 0.5885 0.9536 0.035 Uiso 1 1 calc R
C37 C 0.8346(10) 0.7792(6) 0.7690(4) 0.021(2) Uani 1 1 d .
H37 H 0.9306 0.7803 0.7711 0.026 Uiso 1 1 calc R
C2 C 0.1256(11) 0.3010(8) 1.0844(6) 0.046(4) Uani 1 1 d .
H2 H 0.0779 0.3147 1.1137 0.055 Uiso 1 1 calc R
C44 C 0.8399(11) 0.5156(7) 0.6947(4) 0.031(3) Uani 1 1 d .
H44 H 0.8084 0.4798 0.6707 0.037 Uiso 1 1 calc R
C8 C 0.4008(11) 0.4418(7) 1.0967(5) 0.036(3) Uani 1 1 d .
H8 H 0.3656 0.4918 1.0962 0.044 Uiso 1 1 calc R
C45 C 0.9247(11) 0.4921(7) 0.7312(5) 0.042(3) Uani 1 1 d .
H45 H 0.9495 0.4399 0.7328 0.051 Uiso 1 1 calc R
C42 C 0.7207(11) 0.6175(8) 0.6529(5) 0.032(3) Uani 1 1 d .
H42 H 0.6885 0.5817 0.6291 0.038 Uiso 1 1 calc R
C6 C 0.2259(11) 0.1920(6) 1.1322(5) 0.029(3) Uani 1 1 d .
H6A H 0.1483 0.1606 1.1382 0.035 Uiso 1 1 calc R
H6B H 0.2996 0.1570 1.1273 0.035 Uiso 1 1 calc R
C48 C 0.8450(9) 0.6456(6) 0.7293(4) 0.016(2) Uani 1 1 d .
C16 C 0.3004(12) 0.2261(7) 1.3130(4) 0.028(3) Uani 1 1 d .
H16 H 0.3350 0.1759 1.3115 0.034 Uiso 1 1 calc R
C35 C 0.6559(10) 0.5998(6) 0.8573(4) 0.025(3) Uani 1 1 d .
H35 H 0.7058 0.5832 0.8292 0.030 Uiso 1 1 calc R
C24 C 0.1857(11) 0.3280(6) 1.2751(6) 0.035(3) Uani 1 1 d .
C15 C 0.2354(10) 0.2541(6) 1.2719(5) 0.025(3) Uani 1 1 d .
C41 C 0.6898(11) 0.6930(7) 0.6480(4) 0.030(3) Uani 1 1 d .
H41 H 0.6417 0.7104 0.6196 0.036 Uiso 1 1 calc R
C23 C 0.1088(10) 0.3633(7) 1.2353(5) 0.032(3) Uani 1 1 d .
H23 H 0.0885 0.3342 1.2060 0.039 Uiso 1 1 calc R
C36 C 0.6299(11) 0.5499(7) 0.8951(5) 0.031(3) Uani 1 1 d .
H36 H 0.6622 0.4992 0.8932 0.037 Uiso 1 1 calc R
C9 C 0.3715(11) 0.3920(7) 1.1375(5) 0.035(3) Uani 1 1 d .
H9 H 0.3179 0.4086 1.1645 0.042 Uiso 1 1 calc R
C17 C 0.3177(11) 0.2702(7) 1.3583(5) 0.035(3) Uani 1 1 d .
H17 H 0.3578 0.2475 1.3869 0.042 Uiso 1 1 calc R
C38 C 0.7917(11) 0.8613(6) 0.7588(4) 0.028(3) Uani 1 1 d .
H38A H 0.6978 0.8630 0.7558 0.041 Uiso 1 1 calc R
H38B H 0.8306 0.8795 0.7273 0.041 Uiso 1 1 calc R
H38C H 0.8191 0.8941 0.7870 0.041 Uiso 1 1 calc R
C14 C 0.0806(10) 0.1697(7) 1.2251(4) 0.030(3) Uani 1 1 d .
H14A H 0.0203 0.2087 1.2130 0.045 Uiso 1 1 calc R
H14B H 0.0566 0.1541 1.2595 0.045 Uiso 1 1 calc R
H14C H 0.0775 0.1254 1.2025 0.045 Uiso 1 1 calc R
Cl1 Cl 0.0369(3) 0.4255(2) 0.87684(14) 0.0555(10) Uani 1 1 d .
Cl2 Cl 0.4341(3) 0.38610(17) 0.91737(12) 0.0338(7) Uani 1 1 d .
C18 C 0.2784(11) 0.3425(8) 1.3609(5) 0.037(3) Uani 1 1 d .
H18 H 0.2963 0.3725 1.3900 0.045 Uiso 1 1 calc R
C21 C 0.0924(12) 0.4774(8) 1.2809(6) 0.051(4) Uani 1 1 d .
H21 H 0.0591 0.5278 1.2831 0.061 Uiso 1 1 calc R

loop_
_atom_site_aniso_label
_atom_site_aniso_U_11
_atom_site_aniso_U_22
_atom_site_aniso_U_33
_atom_site_aniso_U_23
_atom_site_aniso_U_13
_atom_site_aniso_U_12
Cl6 0.0528(19) 0.051(2) 0.041(2) 0.0130(17) -0.0196(16) -0.0182(19)
Hg1 0.0348(2) 0.0288(3) 0.0350(3) 0.0026(3) -0.0088(2) -0.0077(2)
Hg3 0.0370(2) 0.0298(3) 0.0227(3) 0.0000(2) -0.0043(2) -0.0082(2)
Hg2 0.02491(18) 0.0226(2) 0.0283(2) 0.00038(18) 0.00078(19) -0.00338(18)
Cl3 0.0244(13) 0.0273(15) 0.060(2) -0.0134(15) -0.0038(15) -0.0028(12)
Cl4 0.0271(14) 0.0250(14) 0.0366(18) -0.0108(13) 0.0015(13) -0.0001(12)
Cl5 0.0337(15) 0.0250(15) 0.0280(17) -0.0106(12) 0.0046(13) -0.0005(12)
N5 0.030(5) 0.023(5) 0.010(4) 0.000(4) -0.007(4) -0.004(4)
N1 0.023(5) 0.031(6) 0.060(8) 0.007(6) 0.002(6) -0.013(4)
N2 0.019(4) 0.022(5) 0.016(5) 0.007(4) 0.007(4) -0.001(4)
N4 0.025(4) 0.040(5) 0.005(5) 0.004(4) 0.000(4) -0.008(4)
C12 0.029(6) 0.035(7) 0.039(8) -0.018(6) 0.008(6) 0.009(5)
N6 0.014(5) 0.021(5) 0.024(6) -0.003(4) -0.007(4) 0.003(4)
C32 0.022(5) 0.020(5) 0.018(6) -0.001(5) 0.003(5) 0.000(4)
C25 0.035(6) 0.029(6) 0.010(6) -0.006(5) -0.005(6) 0.000(5)
C5 0.060(8) 0.022(7) 0.033(8) -0.012(6) -0.006(7) 0.000(6)
C10 0.013(5) 0.023(6) 0.019(6) 0.006(5) -0.006(4) -0.010(5)
C30 0.037(7) 0.020(6) 0.008(6) -0.005(4) 0.000(5) -0.003(5)
C22 0.039(7) 0.027(8) 0.051(9) 0.016(6) 0.010(6) 0.014(6)
N3 0.014(5) 0.027(6) 0.017(6) 0.000(4) 0.004(4) -0.002(4)
C11 0.018(6) 0.040(7) 0.016(6) 0.017(5) 0.000(5) 0.005(5)
C39 0.006(5) 0.027(6) 0.017(6) 0.000(5) 0.007(4) -0.003(4)
C40 0.026(6) 0.030(7) 0.019(7) 0.011(5) 0.004(5) 0.007(5)
C34 0.006(5) 0.034(7) 0.016(6) -0.003(5) -0.001(4) 0.000(4)
C3 0.018(6) 0.039(7) 0.028(7) -0.001(5) -0.004(5) -0.012(5)
C7 0.025(6) 0.041(8) 0.029(8) -0.007(6) -0.002(5) -0.007(6)
C46 0.023(6) 0.026(6) 0.035(7) 0.008(5) -0.009(5) 0.006(5)
C33 0.022(6) 0.017(6) 0.045(8) -0.020(5) -0.004(6) 0.001(5)
C19 0.023(6) 0.027(7) 0.046(9) 0.004(6) 0.018(6) -0.008(5)
C47 0.023(6) 0.028(7) 0.022(6) 0.004(5) 0.001(5) -0.007(5)
C27 0.013(5) 0.023(6) 0.037(7) -0.008(5) -0.002(5) -0.013(5)
C1 0.020(6) 0.053(9) 0.049(9) 0.026(7) 0.013(6) 0.004(6)
C31 0.022(6) 0.026(6) 0.016(6) 0.004(5) 0.000(5) -0.007(5)
C4 0.046(8) 0.025(7) 0.025(7) -0.001(5) -0.010(6) -0.006(6)
C26 0.037(7) 0.018(6) 0.031(7) -0.003(5) 0.004(6) -0.005(5)
C20 0.036(8) 0.021(7) 0.109(15) -0.005(8) 0.022(9) -0.008(6)
C28 0.025(6) 0.020(6) 0.017(6) -0.002(5) -0.001(5) 0.004(5)
C13 0.037(7) 0.038(8) 0.027(7) -0.008(6) 0.016(6) -0.009(6)
C43 0.030(6) 0.023(6) 0.016(6) -0.009(4) 0.001(5) -0.009(5)
C29 0.021(6) 0.031(7) 0.035(8) -0.005(5) -0.002(5) -0.005(5)
C37 0.013(5) 0.023(6) 0.028(7) 0.003(5) 0.006(5) 0.001(5)
C2 0.017(6) 0.063(10) 0.057(10) 0.018(8) 0.011(6) 0.004(6)
C44 0.033(6) 0.029(7) 0.030(7) -0.014(5) 0.006(5) -0.008(6)
C8 0.033(7) 0.021(7) 0.055(9) 0.007(6) 0.022(6) 0.003(5)
C45 0.035(7) 0.018(7) 0.073(10) -0.010(7) -0.004(7) -0.004(6)
C42 0.025(6) 0.047(8) 0.025(7) 0.000(6) -0.009(5) -0.014(6)
C6 0.029(6) 0.025(6) 0.032(8) -0.001(5) -0.010(5) -0.013(5)
C48 0.020(5) 0.024(6) 0.006(5) 0.004(4) 0.004(4) -0.005(5)
C16 0.028(7) 0.036(7) 0.022(7) 0.018(5) -0.008(5) -0.004(6)
C35 0.027(6) 0.023(6) 0.026(7) -0.015(5) 0.000(5) 0.000(5)
C24 0.021(6) 0.014(6) 0.069(10) -0.002(6) 0.021(6) -0.002(5)
C15 0.022(6) 0.024(6) 0.028(7) 0.004(5) 0.006(5) 0.001(5)
C41 0.020(6) 0.051(8) 0.018(7) 0.002(6) -0.005(5) -0.013(6)
C23 0.021(6) 0.029(7) 0.047(9) 0.016(6) 0.014(6) 0.002(5)
C36 0.031(6) 0.028(7) 0.034(8) -0.006(5) -0.001(6) -0.001(5)
C9 0.032(7) 0.024(7) 0.049(9) 0.005(6) 0.023(6) -0.001(5)
C17 0.029(7) 0.044(8) 0.030(8) 0.024(6) 0.005(6) -0.008(6)
C38 0.028(6) 0.028(7) 0.027(7) 0.003(5) -0.006(5) -0.002(5)
C14 0.029(6) 0.042(7) 0.019(7) -0.002(5) -0.002(5) -0.017(6)
Cl1 0.0470(19) 0.068(2) 0.052(2) 0.022(2) -0.0234(17) -0.025(2)
Cl2 0.0331(16) 0.0262(16) 0.042(2) -0.0102(13) 0.0065(13) -0.0013(13)
C18 0.033(7) 0.043(8) 0.035(8) 0.007(6) 0.004(6) -0.006(6)
C21 0.028(7) 0.042(9) 0.082(13) 0.011(8) 0.015(7) 0.011(7)

loop_
_atom_type_symbol
_atom_type_description
_atom_type_scat_dispersion_real
_atom_type_scat_dispersion_imag
_atom_type_scat_source
C C 0.0033 0.0016 'International Tables Vol C Tables 4.2.6.8 and 6.1.1.4'
H H 0.0000 0.0000 'International Tables Vol C Tables 4.2.6.8 and 6.1.1.4'
N N 0.0061 0.0033 'International Tables Vol C Tables 4.2.6.8 and 6.1.1.4'
Cl Cl 0.1484 0.1585 'International Tables Vol C Tables 4.2.6.8 and 6.1.1.4'
Hg Hg -2.3894 9.2266 'International Tables Vol C Tables 4.2.6.8 and 6.1.1.4'

loop_
_geom_angle_atom_site_label_1
_geom_angle_atom_site_label_2
_geom_angle_atom_site_label_3
_geom_angle
N1 Hg1 Cl1 114.4(2)
N1 Hg1 Cl3 99.9(3)
Cl1 Hg1 Cl3 120.29(13)
N1 Hg1 Cl2 92.6(2)
Cl1 Hg1 Cl2 125.16(13)
Cl3 Hg1 Cl2 98.62(9)
N4 Hg3 Cl6 116.6(2)
N4 Hg3 Cl4 96.6(2)
Cl6 Hg3 Cl4 122.34(12)
N4 Hg3 Cl5 93.6(2)
Cl6 Hg3 Cl5 125.16(12)
Cl4 Hg3 Cl5 95.57(9)
N2 Hg2 N5 179.1(3)
N2 Hg2 Cl5 87.6(2)
N5 Hg2 Cl5 93.0(2)
N2 Hg2 Cl4 89.1(2)
N5 Hg2 Cl4 91.7(2)
Cl5 Hg2 Cl4 80.90(8)
N2 Hg2 Cl3 89.6(2)
N5 Hg2 Cl3 89.6(2)
Cl5 Hg2 Cl3 94.75(8)
Cl4 Hg2 Cl3 175.50(10)
N2 Hg2 Cl2 94.1(2)
N5 Hg2 Cl2 85.2(2)
Cl5 Hg2 Cl2 174.71(9)
Cl4 Hg2 Cl2 104.11(8)
Cl3 Hg2 Cl2 80.28(8)
Hg1 Cl3 Hg2 90.17(9)
Hg3 Cl4 Hg2 90.68(8)
Hg3 Cl5 Hg2 91.67(8)
C32 N5 C36 119.8(10)
C32 N5 Hg2 118.0(7)
C36 N5 Hg2 122.1(8)
C5 N1 C1 119.3(12)
C5 N1 Hg1 121.7(9)
C1 N1 Hg1 117.3(8)
C12 N2 C8 119.4(10)
C12 N2 Hg2 120.7(8)
C8 N2 Hg2 119.8(7)
C25 N4 C29 113.9(10)
C25 N4 Hg3 123.9(7)
C29 N4 Hg3 119.8(8)
N2 C12 C11 120.4(11)
N2 C12 H12 119.8
C11 C12 H12 119.8
C31 N6 C30 112.0(9)
C31 N6 C37 112.7(8)
C30 N6 C37 111.2(9)
N5 C32 C33 121.9(10)
N5 C32 H32 119.0
C33 C32 H32 119.0
N4 C25 C26 125.4(11)
N4 C25 H25 117.3
C26 C25 H25 117.3
N1 C5 C4 123.6(13)
N1 C5 H5 118.2
C4 C5 H5 118.2
C11 C10 C9 118.6(10)
C11 C10 C7 119.9(10)
C9 C10 C7 121.5(10)
N6 C30 C27 114.0(9)
N6 C30 H30A 108.8
C27 C30 H30A 108.8
N6 C30 H30B 108.8
C27 C30 H30B 108.8
H30A C30 H30B 107.7
C23 C22 C21 119.5(13)
C23 C22 H22 120.2
C21 C22 H22 120.2
C7 N3 C6 109.5(9)
C7 N3 C13 109.5(9)
C6 N3 C13 112.4(9)
C10 C11 C12 121.2(11)
C10 C11 H11 119.4
C12 C11 H11 119.4
C40 C39 C48 118.7(10)
C40 C39 C37 121.8(11)
C48 C39 C37 119.5(9)
C39 C40 C41 123.0(11)
C39 C40 H40 118.5
C41 C40 H40 118.5
C35 C34 C33 116.0(11)
C35 C34 C31 122.6(10)
C33 C34 C31 121.3(10)
C2 C3 C4 117.9(12)
C2 C3 C6 121.5(11)
C4 C3 C6 120.6(11)
N3 C7 C10 113.1(10)
N3 C7 H7A 109.0
C10 C7 H7A 109.0
N3 C7 H7B 109.0
C10 C7 H7B 109.0
H7A C7 H7B 107.8
C47 C46 C45 120.5(11)
C47 C46 H46 119.7
C45 C46 H46 119.7
C32 C33 C34 119.4(10)
C32 C33 H33 120.3
C34 C33 H33 120.3
C20 C19 C24 120.6(13)
C20 C19 C18 121.0(14)
C24 C19 C18 118.5(12)
C46 C47 C48 120.7(11)
C46 C47 H47 119.6
C48 C47 H47 119.6
C26 C27 C28 117.6(11)
C26 C27 C30 121.1(10)
C28 C27 C30 121.1(10)
N1 C1 C2 121.3(12)
N1 C1 H1 119.3
C2 C1 H1 119.3
N6 C31 C34 110.8(9)
N6 C31 H31A 109.5
C34 C31 H31A 109.5
N6 C31 H31B 109.5
C34 C31 H31B 109.5
H31A C31 H31B 108.1
C3 C4 C5 119.0(12)
C3 C4 H4 120.5
C5 C4 H4 120.5
C27 C26 C25 118.6(11)
C27 C26 H26 120.7
C25 C26 H26 120.7
C21 C20 C19 119.3(15)
C21 C20 H20 120.3
C19 C20 H20 120.3
C29 C28 C27 120.3(11)
C29 C28 H28 119.9
C27 C28 H28 119.9
N3 C13 C14 112.8(10)
N3 C13 C15 112.3(10)
C14 C13 C15 110.8(9)
N3 C13 H13 106.8
C14 C13 H13 106.8
C15 C13 H13 106.8
C42 C43 C44 120.9(10)
C42 C43 C48 120.1(10)
C44 C43 C48 118.9(10)
C28 C29 N4 124.1(11)
C28 C29 H29 117.9
N4 C29 H29 117.9
N6 C37 C38 114.8(9)
N6 C37 C39 108.1(9)
C38 C37 C39 114.0(9)
N6 C37 H37 106.5
C38 C37 H37 106.5
C39 C37 H37 106.5
C3 C2 C1 118.8(12)
C3 C2 H2 120.6
C1 C2 H2 120.6
C45 C44 C43 121.0(11)
C45 C44 H44 119.5
C43 C44 H44 119.5
N2 C8 C9 120.6(11)
N2 C8 H8 119.7
C9 C8 H8 119.7
C44 C45 C46 120.6(11)
C44 C45 H45 119.7
C46 C45 H45 119.7
C41 C42 C43 121.0(11)
C41 C42 H42 119.5
C43 C42 H42 119.5
N3 C6 C3 111.6(9)
N3 C6 H6A 109.3
C3 C6 H6A 109.3
N3 C6 H6B 109.3
C3 C6 H6B 109.3
H6A C6 H6B 108.0
C43 C48 C47 118.1(10)
C43 C48 C39 117.9(9)
C47 C48 C39 123.9(10)
C15 C16 C17 121.9(12)
C15 C16 H16 119.0
C17 C16 H16 119.0
C36 C35 C34 122.0(11)
C36 C35 H35 119.0
C34 C35 H35 119.0
C15 C24 C19 121.4(13)
C15 C24 C23 123.5(13)
C19 C24 C23 115.1(11)
C16 C15 C24 117.8(12)
C16 C15 C13 119.0(11)
C24 C15 C13 123.1(12)
C42 C41 C40 118.8(11)
C42 C41 H41 120.6
C40 C41 H41 120.6
C22 C23 C24 122.5(14)
C22 C23 H23 118.8
C24 C23 H23 118.8
N5 C36 C35 120.8(11)
N5 C36 H36 119.6
C35 C36 H36 119.6
C10 C9 C8 119.2(11)
C10 C9 H9 120.4
C8 C9 H9 120.4
C18 C17 C16 121.1(12)
C18 C17 H17 119.5
C16 C17 H17 119.5
C37 C38 H38A 109.5
C37 C38 H38B 109.5
H38A C38 H38B 109.5
C37 C38 H38C 109.5
H38A C38 H38C 109.5
H38B C38 H38C 109.5
C13 C14 H14A 109.5
C13 C14 H14B 109.5
H14A C14 H14B 109.5
C13 C14 H14C 109.5
H14A C14 H14C 109.5
H14B C14 H14C 109.5
Hg1 Cl2 Hg2 89.10(8)
C17 C18 C19 119.0(13)
C17 C18 H18 120.5
C19 C18 H18 120.5
C20 C21 C22 122.8(14)
C20 C21 H21 118.6
C22 C21 H21 118.6

loop_
_geom_bond_atom_site_label_1
_geom_bond_atom_site_label_2
_geom_bond_distance
Cl6 Hg3 2.356(3)
Hg1 N1 2.330(11)
Hg1 Cl1 2.343(3)
Hg1 Cl3 2.508(3)
Hg1 Cl2 2.525(3)
Hg3 N4 2.289(9)
Hg3 Cl4 2.525(3)
Hg3 Cl5 2.545(3)
Hg2 N2 2.144(8)
Hg2 N5 2.150(9)
Hg2 Cl5 2.864(3)
Hg2 Cl4 2.924(3)
Hg2 Cl3 2.943(3)
Hg2 Cl2 2.976(3)
N5 C32 1.344(12)
N5 C36 1.335(14)
N1 C5 1.308(14)
N1 C1 1.315(16)
N2 C12 1.322(13)
N2 C8 1.358(14)
N4 C25 1.325(12)
N4 C29 1.381(15)
C12 C11 1.404(16)
C12 H12 0.9500
N6 C31 1.467(13)
N6 C30 1.472(13)
N6 C37 1.500(14)
C32 C33 1.370(16)
C32 H32 0.9500
C25 C26 1.387(16)
C25 H25 0.9500
C5 C4 1.395(18)
C5 H5 0.9500
C10 C11 1.350(15)
C10 C9 1.358(15)
C10 C7 1.513(16)
C30 C27 1.508(15)
C30 H30A 0.9900
C30 H30B 0.9900
C22 C23 1.338(16)
C22 C21 1.37(2)
C22 H22 0.9500
N3 C7 1.465(13)
N3 C6 1.479(14)
N3 C13 1.495(15)
C11 H11 0.9500
C39 C40 1.349(15)
C39 C48 1.436(14)
C39 C37 1.535(16)
C40 C41 1.412(16)
C40 H40 0.9500
C34 C35 1.392(15)
C34 C33 1.413(15)
C34 C31 1.517(15)
C3 C2 1.380(17)
C3 C4 1.386(16)
C3 C6 1.501(16)
C7 H7A 0.9900
C7 H7B 0.9900
C46 C47 1.381(15)
C46 C45 1.391(16)
C46 H46 0.9500
C33 H33 0.9500
C19 C20 1.406(17)
C19 C24 1.428(18)
C19 C18 1.451(17)
C47 C48 1.426(14)
C47 H47 0.9500
C27 C26 1.363(16)
C27 C28 1.387(15)
C1 C2 1.444(18)
C1 H1 0.9500
C31 H31A 0.9900
C31 H31B 0.9900
C4 H4 0.9500
C26 H26 0.9500
C20 C21 1.35(2)
C20 H20 0.9500
C28 C29 1.336(16)
C28 H28 0.9500
C13 C14 1.510(15)
C13 C15 1.539(16)
C13 H13 1.0000
C43 C42 1.387(15)
C43 C44 1.415(15)
C43 C48 1.435(14)
C29 H29 0.9500
C37 C38 1.530(15)
C37 H37 1.0000
C2 H2 0.9500
C44 C45 1.369(17)
C44 H44 0.9500
C8 C9 1.419(16)
C8 H8 0.9500
C45 H45 0.9500
C42 C41 1.368(17)
C42 H42 0.9500
C6 H6A 0.9900
C6 H6B 0.9900
C16 C15 1.369(15)
C16 C17 1.434(17)
C16 H16 0.9500
C35 C36 1.354(16)
C35 H35 0.9500
C24 C15 1.398(15)
C24 C23 1.457(18)
C41 H41 0.9500
C23 H23 0.9500
C36 H36 0.9500
C9 H9 0.9500
C17 C18 1.334(17)
C17 H17 0.9500
C38 H38A 0.9800
C38 H38B 0.9800
C38 H38C 0.9800
C14 H14A 0.9800
C14 H14B 0.9800
C14 H14C 0.9800
C18 H18 0.9500
C21 H21 0.9500
